data_7130093
loop_
_publ_author_name
'Li, Jia-Li'
'Xiong, Xiao'
'Luo, Dong'
'Wei, Yu-Bai'
'Lu, Weigang'
'Li, Dan'

_publ_section_title
;
 Formaldehyde recognition through aminal formation in a luminescent
 metal--organic framework
;
_journal_name_full 'Chemical Communications'
_journal_paper_doi 10.1039/D2CC02041F
_journal_year 2022
_chemical_formula_moiety 'C24 H14 N10 O10 Zn4, 2(H2 O)'
_chemical_formula_sum 'C24 H18 N10 O12 Zn4'
_chemical_formula_weight 899.96
_space_group_crystal_system orthorhombic
_space_group_IT_number 56
_space_group_name_Hall '-P 2ab 2ac'
_space_group_name_H-M_alt 'P c c n'
_atom_sites_solution_hydrogens mixed
_atom_sites_solution_primary iterative
_audit_creation_date 2022-03-30
_audit_creation_method
;
Olex2 1.5
(compiled 2021.12.09 svn.r5202d8cf for OlexSys, GUI svn.r6439)
;
_audit_update_record
;
2022-04-03 deposited with the CCDC.	2022-05-03 downloaded from the CCDC.
;
_cell_angle_alpha 90
_cell_angle_beta 90
_cell_angle_gamma 90
_cell_formula_units_Z 8
_cell_length_a 19.49970(10)
_cell_length_b 19.64560(10)
_cell_length_c 32.3093(2)
_cell_measurement_reflns_used 40677
_cell_measurement_temperature 99.99(17)
_cell_measurement_theta_max 77.5210
_cell_measurement_theta_min 3.1520
_cell_volume 12377.15(12)
_computing_cell_refinement 'CrysAlisPro 1.171.39.33c (Rigaku OD, 2017)'
_computing_data_collection 'CrysAlisPro 1.171.39.33c (Rigaku OD, 2017)'
_computing_data_reduction 'CrysAlisPro 1.171.39.33c (Rigaku OD, 2017)'
_computing_molecular_graphics 'Olex2 1.5 (Dolomanov et al., 2009)'
_computing_publication_material 'Olex2 1.5 (Dolomanov et al., 2009)'
_computing_structure_refinement 'SHELXL 2018/3 (Sheldrick, 2015)'
_computing_structure_solution 'olex2.solve 1.3 (Bourhis et al., 2015)'
_diffrn_ambient_environment N~2~
_diffrn_ambient_temperature 99.99(17)
_diffrn_detector 'CCD plate'
_diffrn_measured_fraction_theta_full 0.999
_diffrn_measured_fraction_theta_max 0.993
_diffrn_measurement_details
;
List of Runs (angles in degrees, time in seconds):

  # Type    Start    End  Width  t~exp~   \w     \q     \k     \f   Frames
#--------------------------------------------------------------------------
  1  \w    -23.00   2.00   0.50    5.75    --   -0.90 -82.00-180.00   50
  2  \w    -25.00  14.00   0.50    5.75    --   -0.90  82.00-180.00   78
  3  \w    -38.00  28.00   0.50    5.75    --   -0.90 -82.00 -30.00  132
  4  \w     18.00  89.00   0.50    5.75    --    0.90  38.00 -90.00  142
  5  \w    -31.00  37.00   0.50    5.75    --    0.90  82.00 120.00  136
  6  \w    -87.00  32.00   0.50    5.75    --    0.90 -19.00 -30.00  238
  7  \w     16.00 132.00   0.50   22.99    --  105.10 -57.00 120.00  232
  8  \w     28.00 100.00   0.50   22.99    --  105.10 -38.00 -90.00  144
  9  \w     17.00 140.00   0.50   22.99    --  105.10 -82.00 120.00  246
 10  \w     59.00 140.00   0.50   22.99    --  105.10 -82.00 -90.00  162
 11  \w     54.00  79.00   0.50   22.99    --  105.10 -82.00   0.00   50
 12  \w     88.00 123.00   0.50   22.99    --  105.10 -82.00   0.00   70
 13  \w     26.00 138.00   0.50   22.99    --  105.10 -19.00-150.00  224
 14  \w     82.00 120.00   0.50   22.99    --  105.10  82.00-120.00   76
 15  \w     92.00 138.00   0.50   22.99    --  105.10 -77.00 -60.00   92
 16  \w     42.00  70.00   0.50   22.99    --  105.10 -82.00  90.00   56
 17  \w     16.00 137.00   0.50   22.99    --  105.10 -19.00 -30.00  242
 18  \w     89.00 114.00   0.50   22.99    --  105.10 -82.00-180.00   50
 19  \w     19.00  77.00   0.50   22.99    --  105.10 -77.00 -60.00  116
 20  \w    101.00 128.00   0.50   22.99    --  105.10 -82.00  60.00   54
 21  \w     42.00 168.00   0.50   22.99    --  105.10   0.00 -90.00  252
;
_diffrn_measurement_device 'four-circle diffractometer'
_diffrn_measurement_device_type 'XtaLAB AFC12 (RINC): Kappa single'
_diffrn_measurement_method '\w scans'
_diffrn_orient_matrix_type 'CrysAlisPro convention (1999,Acta A55,543-557)'
_diffrn_orient_matrix_UB_11 -0.0173179000
_diffrn_orient_matrix_UB_12 0.0560554000
_diffrn_orient_matrix_UB_13 -0.0316611000
_diffrn_orient_matrix_UB_21 -0.0290147000
_diffrn_orient_matrix_UB_22 0.0447598000
_diffrn_orient_matrix_UB_23 0.0350323000
_diffrn_orient_matrix_UB_31 0.0714139000
_diffrn_orient_matrix_UB_32 0.0317195000
_diffrn_orient_matrix_UB_33 0.0065543000
_diffrn_radiation_monochromator mirror
_diffrn_radiation_probe x-ray
_diffrn_radiation_type 'Cu K\a'
_diffrn_radiation_wavelength 1.54184
_diffrn_reflns_av_R_equivalents 0.0491
_diffrn_reflns_av_unetI/netI 0.0248
_diffrn_reflns_Laue_measured_fraction_full 0.999
_diffrn_reflns_Laue_measured_fraction_max 0.993
_diffrn_reflns_limit_h_max 24
_diffrn_reflns_limit_h_min -23
_diffrn_reflns_limit_k_max 24
_diffrn_reflns_limit_k_min -21
_diffrn_reflns_limit_l_max 40
_diffrn_reflns_limit_l_min -39
_diffrn_reflns_number 123274
_diffrn_reflns_point_group_measured_fraction_full 0.999
_diffrn_reflns_point_group_measured_fraction_max 0.993
_diffrn_reflns_theta_full 67.684
_diffrn_reflns_theta_max 77.776
_diffrn_reflns_theta_min 2.735
_diffrn_source 'Rotating-anode X-ray tube (dual wavelength)'
_diffrn_source_type 'Rigaku (Cu) X-ray DW Source'
_exptl_absorpt_coefficient_mu 2.114
_exptl_absorpt_correction_T_max 1.00000
_exptl_absorpt_correction_T_min 0.55459
_exptl_absorpt_correction_type multi-scan
_exptl_absorpt_process_details
;
CrysAlisPro 1.171.39.33c (Rigaku Oxford Diffraction, 2017)
Empirical absorption correction using spherical harmonics,
 implemented in SCALE3 ABSPACK scaling algorithm.
;
_exptl_crystal_colour yellow
_exptl_crystal_density_diffrn 0.966
_exptl_crystal_description plate
_exptl_crystal_F_000 3584
_exptl_crystal_size_max 0.02
_exptl_crystal_size_mid 0.015
_exptl_crystal_size_min 0.01
_refine_diff_density_max 1.875
_refine_diff_density_min -0.784
_refine_diff_density_rms 0.103
_refine_ls_extinction_method none
_refine_ls_goodness_of_fit_ref 1.058
_refine_ls_hydrogen_treatment constr
_refine_ls_matrix_type full
_refine_ls_number_parameters 442
_refine_ls_number_reflns 13122
_refine_ls_number_restraints 18
_refine_ls_restrained_S_all 1.057
_refine_ls_R_factor_all 0.0578
_refine_ls_R_factor_gt 0.0514
_refine_ls_shift/su_max 0.001
_refine_ls_shift/su_mean 0.000
_refine_ls_structure_factor_coef Fsqd
_refine_ls_weighting_details 'w=1/[\s^2^(Fo^2^)+(0.0940P)^2^+15.2499P] where P=(Fo^2^+2Fc^2^)/3'
_refine_ls_weighting_scheme calc
_refine_ls_wR_factor_gt 0.1478
_refine_ls_wR_factor_ref 0.1529
_reflns_Friedel_coverage 0.000
_reflns_number_gt 11318
_reflns_number_total 13122
_reflns_threshold_expression 'I > 2\s(I)'
_cod_data_source_file d2cc02041f2.cif
_cod_data_source_block JNU-105-(NH2)2
_cod_database_code 7130093
_shelx_shelxl_version_number 2018/3
_chemical_oxdiff_formula 'Zn C H O N '
_shelx_space_group_comment
;
The symmetry employed for this shelxl refinement is uniquely defined
by the following loop, which should always be used as a source of
symmetry information in preference to the above space-group names.
They are only intended as comments.
;
_reflns_odcompleteness_completeness 99.97
_reflns_odcompleteness_iscentric 1
_reflns_odcompleteness_theta 66.97
_olex2_refinement_description
;
1. Restrained distances
 C4-C6
 2.315 with sigma of 0.002
 N2-C4
 1.49 with sigma of 0.002
 N2-C5
 2.557 with sigma of 0.002
 N2-C3
 2.432 with sigma of 0.002
 N2-C7
 4.258 with sigma of 0.002
 C2-N2
 3.723 with sigma of 0.002
2. Uiso/Uaniso restraints and constraints
O7 \\sim O12 \\sim O1: within 2A with sigma of 0.04 and sigma for terminal
atoms of 0.08 within 2A
Uanis(O12) \\sim Ueq, Uanis(O1) \\sim Ueq: with sigma of 0.005 and sigma for
terminal atoms of 0.1
Uanis(C11) = Uanis(C10)
Uanis(C11) = Uanis(C10) = Uanis(C5) = Uanis(C2)
Uanis(N5) = Uanis(C22) = Uanis(C21)
Uanis(N3) = Uanis(N1) = Uanis(N2)
3. Others
 Fixed Sof: C11(0.25) H11(0.25) C10(0.25) C9(0.25) H9A(0.25) C8(0.25) H8(0.25)
 C3(0.75) H3(0.75) C7(0.75) H7(0.75) C6(0.75) H6(0.75) C4(0.75) N2(0.5)
 H2A(0.5) H2B(0.5) N1(0.5) H1A(0.5) H1B(0.5)
4.a Riding coordinates:
 O1(H1C), O1(H1D), O12(H12A), O12(H12B)
4.b Aromatic/amide H refined with riding coordinates:
 N4(H4), N9(H9), C24(H24), C20(H20), C11(H11), C9(H9A), C8(H8), C16(H16),
 C14(H14), C3(H3), C13(H13), C7(H7), C6(H6)
4.c Fitted hexagon refined as free rotating group:
 C2(C11,C10,C5,C9,C8)
4.d X=CH2 refined with riding coordinates:
 N3(H3A,H3B), N2(H2A,H2B), N1(H1A,H1B)
;
_smtbx_masks_void_probe_radius 1.2
_smtbx_masks_void_truncation_radius 1.2
_platon_squeeze_void_probe_radius 1.20
_olex2_submission_special_instructions 'No special instructions were received'
_oxdiff_exptl_absorpt_empirical_details
;
Empirical correction (ABSPACK) includes:
- Absorption correction using spherical harmonics
- Frame scaling
;
_oxdiff_exptl_absorpt_empirical_full_max 2.275
_oxdiff_exptl_absorpt_empirical_full_min 0.576

loop_
_space_group_symop_operation_xyz
'x, y, z'
'-x+1/2, -y+1/2, z'
'-x, y+1/2, -z+1/2'
'x+1/2, -y, -z+1/2'
'-x, -y, -z'
'x-1/2, y-1/2, -z'
'x, -y-1/2, z-1/2'
'-x-1/2, y, z-1/2'

loop_
_atom_site_label
_atom_site_type_symbol
_atom_site_fract_x
_atom_site_fract_y
_atom_site_fract_z
_atom_site_U_iso_or_equiv
_atom_site_adp_type
_atom_site_occupancy
_atom_site_site_symmetry_order
_atom_site_calc_flag
_atom_site_refinement_flags_posn
_atom_site_refinement_flags_adp
_atom_site_refinement_flags_occupancy
_atom_site_disorder_assembly
_atom_site_disorder_group
Zn3 Zn 0.36687(2) 0.55743(2) 0.47408(2) 0.02164(10) Uani 1 1 d . . . . .
Zn1 Zn 0.56316(2) 0.47225(2) 0.02494(2) 0.02228(11) Uani 1 1 d . . . . .
Zn2 Zn 0.44200(2) 0.36697(2) 0.02036(2) 0.02149(10) Uani 1 1 d . . . . .
Zn4 Zn 0.46616(2) 0.43019(2) 0.48919(2) 0.02196(10) Uani 1 1 d . . . . .
O9 O 0.71898(9) 0.16766(9) 0.05952(7) 0.0255(4) Uani 1 1 d . . . . .
O2 O 0.43809(10) 0.52148(10) 0.51225(7) 0.0238(4) Uani 1 1 d . . . . .
O7 O 0.49117(10) 0.43600(9) -0.01285(7) 0.0227(4) Uani 1 1 d . . . . .
O5 O 0.53444(11) 0.47333(10) 0.08332(7) 0.0310(5) Uani 1 1 d . . . . .
O10 O 0.32956(10) 0.28203(9) 0.04148(8) 0.0289(5) Uani 1 1 d . . . . .
O8 O 0.60248(10) 0.36589(9) 0.03987(8) 0.0282(5) Uani 1 1 d . . . . .
O6 O 0.45668(11) 0.38917(12) 0.07940(7) 0.0332(5) Uani 1 1 d . . . . .
O11 O 0.13305(10) 0.39379(11) 0.00970(10) 0.0393(6) Uani 1 1 d . . . . .
N5 N 0.61526(11) 0.15657(11) 0.02816(8) 0.0228(3) Uani 1 1 d . . . . .
O4 O 0.44791(14) 0.42779(12) 0.42894(8) 0.0419(6) Uani 1 1 d . . . . .
N11 N 0.22423(12) 0.51607(12) -0.01572(8) 0.0260(5) Uani 1 1 d . . . . .
O3 O 0.39796(14) 0.52832(12) 0.41890(8) 0.0420(6) Uani 1 1 d . . . . .
N7 N 0.49788(12) 0.16447(11) 0.00239(8) 0.0242(5) Uani 1 1 d . . . . .
N8 N 0.34323(11) 0.38673(11) 0.01348(8) 0.0232(5) Uani 1 1 d . . . . .
N6 N 0.48317(12) 0.27806(12) 0.00874(9) 0.0254(5) Uani 1 1 d . . . . .
N10 N 0.33928(12) 0.50225(11) -0.01396(8) 0.0245(5) Uani 1 1 d . . . . .
N4 N 0.65853(12) 0.26457(11) 0.04791(9) 0.0256(5) Uani 1 1 d . . . . .
H4 H 0.692857 0.286762 0.057761 0.031 Uiso 1 1 calc R U . . .
N9 N 0.23311(12) 0.34136(12) 0.02532(9) 0.0283(6) Uani 1 1 d . . . . .
H9 H 0.209605 0.307093 0.033870 0.034 Uiso 1 1 calc R U . . .
C22 C 0.66551(13) 0.19480(13) 0.04546(10) 0.0228(3) Uani 1 1 d . . . . .
C23 C 0.30983(14) 0.44362(13) 0.00030(9) 0.0214(5) Uani 1 1 d . . . . .
C25 C 0.23939(14) 0.45112(13) -0.00078(10) 0.0230(6) Uani 1 1 d . . . . .
C21 C 0.55735(13) 0.19131(14) 0.01709(10) 0.0228(3) Uani 1 1 d . . . . .
C27 C 0.30292(14) 0.33546(13) 0.02709(10) 0.0243(6) Uani 1 1 d . . . . .
C18 C 0.60248(14) 0.30222(13) 0.03626(10) 0.0235(6) Uani 1 1 d . . . . .
C24 C 0.28537(13) 0.54353(14) -0.02327(10) 0.0264(6) Uani 1 1 d . . . . .
H24 H 0.290787 0.587140 -0.033976 0.032 Uiso 1 1 calc R U . . .
C19 C 0.54916(14) 0.26105(14) 0.02115(10) 0.0251(6) Uani 1 1 d . . . . .
C20 C 0.45562(13) 0.21875(13) -0.00211(10) 0.0240(6) Uani 1 1 d . . . . .
H20 H 0.410998 0.214841 -0.011991 0.029 Uiso 1 1 calc R U . . .
C26 C 0.19661(14) 0.39699(14) 0.01116(10) 0.0259(6) Uani 1 1 d . . . . .
C28 C 0.49118(15) 0.43297(15) 0.09908(10) 0.0288(6) Uani 1 1 d . . . . .
C1 C 0.42557(17) 0.47441(16) 0.40599(11) 0.0321(7) Uani 1 1 d . . . . .
C2 C 0.4330(2) 0.4662(2) 0.36049(8) 0.0535(7) Uani 1 1 d DG . . . .
C11 C 0.4444(7) 0.40224(19) 0.34342(12) 0.0535(7) Uani 0.25 1 d G . P A 2
H11 H 0.446888 0.364179 0.360466 0.064 Uiso 0.25 1 calc R U P A 2
C10 C 0.4520(7) 0.39517(19) 0.30086(13) 0.0535(7) Uani 0.25 1 d G . P A 2
C5 C 0.4483(2) 0.4521(2) 0.27538(8) 0.0535(7) Uani 1 1 d DG . . A .
C9 C 0.4369(7) 0.51601(19) 0.29245(11) 0.063(9) Uani 0.25 1 d G . P A 2
H9A H 0.434373 0.554070 0.275404 0.075 Uiso 0.25 1 calc R U P A 2
C8 C 0.4292(7) 0.52308(18) 0.33501(11) 0.036(5) Uani 0.25 1 d G . P A 2
H8 H 0.421615 0.565862 0.346435 0.043 Uiso 0.25 1 calc R U P A 2
C15 C 0.4800(2) 0.43792(19) 0.14436(12) 0.0404(8) Uani 1 1 d . . . . .
C12 C 0.4590(3) 0.4460(3) 0.22952(15) 0.0652(13) Uani 1 1 d . . . . .
C16 C 0.4307(3) 0.3982(3) 0.16343(14) 0.0617(13) Uani 1 1 d . . . . .
H16 H 0.404538 0.368197 0.147738 0.074 Uiso 1 1 calc R U . . .
C14 C 0.5189(3) 0.4819(3) 0.16812(15) 0.0685(14) Uani 1 1 d . . . . .
H14 H 0.552093 0.509128 0.155801 0.082 Uiso 1 1 calc R U . . .
C17 C 0.4200(3) 0.4028(3) 0.20563(16) 0.0759(16) Uani 1 1 d . . . . .
C3 C 0.4053(7) 0.5132(5) 0.33374(16) 0.089(4) Uani 0.75 1 d D . P A 1
H3 H 0.381232 0.549995 0.344550 0.107 Uiso 0.75 1 calc R U P A 1
C13 C 0.5079(4) 0.4851(4) 0.21047(17) 0.089(2) Uani 1 1 d . . . . .
H13 H 0.534442 0.514493 0.226356 0.107 Uiso 1 1 calc R U . . .
C7 C 0.4703(5) 0.4130(3) 0.34506(17) 0.094(4) Uani 0.75 1 d D . P A 1
H7 H 0.488662 0.379581 0.362146 0.113 Uiso 0.75 1 calc R U P A 1
C6 C 0.4793(6) 0.4117(5) 0.3011(3) 0.123(5) Uani 0.75 1 d D . P A 1
H6 H 0.509524 0.379681 0.290252 0.148 Uiso 0.75 1 calc R U P A 1
C4 C 0.4122(8) 0.5076(4) 0.2917(2) 0.106(4) Uani 0.75 1 d D . P A 1
N3 N 0.3639(6) 0.3633(5) 0.2223(2) 0.200(4) Uani 1 1 d . . . . .
H3A H 0.353631 0.366290 0.248093 0.240 Uiso 1 1 calc R U . . .
H3B H 0.340700 0.336817 0.206338 0.240 Uiso 1 1 calc R U . . .
N2 N 0.3893(10) 0.5675(5) 0.26673(17) 0.200(4) Uani 0.5 1 d D . P A 1
H2A H 0.372988 0.602829 0.278919 0.240 Uiso 0.5 1 calc R U P A 1
H2B H 0.392513 0.566549 0.240189 0.240 Uiso 0.5 1 calc R U P A 1
N1 N 0.4724(12) 0.3259(10) 0.2868(5) 0.200(4) Uani 0.5 1 d . . P A 2
H1A H 0.478489 0.293944 0.304576 0.240 Uiso 0.5 1 calc R U P A 2
H1B H 0.478035 0.317879 0.260831 0.240 Uiso 0.5 1 calc R U P A 2
O1 O 0.3673(3) 0.5134(3) 0.58452(18) 0.130(2) Uani 1 1 d . U . . .
H1C H 0.389807 0.515684 0.562026 0.156 Uiso 1 1 d R U . . .
H1D H 0.357047 0.553274 0.592556 0.195 Uiso 1 1 d R U . . .
O12 O 0.5479(4) 0.3690(3) -0.0777(2) 0.158(3) Uani 1 1 d . U . . .
H12A H 0.530211 0.390191 -0.057355 0.190 Uiso 1 1 d R U . . .
H12B H 0.516201 0.354031 -0.093285 0.237 Uiso 1 1 d R U . . .

loop_
_atom_site_aniso_label
_atom_site_aniso_U_11
_atom_site_aniso_U_22
_atom_site_aniso_U_33
_atom_site_aniso_U_23
_atom_site_aniso_U_13
_atom_site_aniso_U_12
Zn3 0.01199(18) 0.01078(17) 0.0421(2) 0.00209(13) 0.00097(14) -0.00039(12)
Zn1 0.01200(18) 0.01507(19) 0.0398(2) 0.00130(14) -0.00092(14) -0.00127(13)
Zn2 0.01204(18) 0.01086(18) 0.0416(2) 0.00103(14) -0.00216(14) 0.00039(12)
Zn4 0.01476(18) 0.01070(17) 0.0404(2) 0.00159(14) -0.00288(14) -0.00017(13)
O9 0.0137(9) 0.0128(8) 0.0499(12) -0.0008(8) -0.0035(8) -0.0007(7)
O2 0.0151(9) 0.0162(9) 0.0401(11) 0.0013(8) 0.0016(8) -0.0007(7)
O7 0.0137(9) 0.0126(8) 0.0418(11) 0.0011(7) 0.0001(8) -0.0013(7)
O5 0.0292(11) 0.0212(10) 0.0425(12) -0.0007(9) 0.0029(9) 0.0004(8)
O10 0.0178(9) 0.0111(8) 0.0577(14) 0.0069(8) -0.0040(9) 0.0004(7)
O8 0.0182(9) 0.0110(9) 0.0554(14) -0.0019(8) -0.0005(9) -0.0008(7)
O6 0.0229(10) 0.0336(12) 0.0432(13) 0.0013(10) 0.0000(9) -0.0053(9)
O11 0.0096(10) 0.0162(10) 0.092(2) 0.0070(11) -0.0035(10) 0.0002(8)
N5 0.0112(7) 0.0119(6) 0.0454(9) -0.0018(6) 0.0000(6) 0.0014(5)
O4 0.0550(16) 0.0295(12) 0.0413(14) -0.0037(10) -0.0136(12) 0.0117(11)
N11 0.0163(11) 0.0143(10) 0.0472(15) 0.0064(10) 0.0006(10) -0.0003(9)
O3 0.0531(15) 0.0312(12) 0.0417(13) 0.0048(10) 0.0095(11) 0.0156(11)
N7 0.0163(11) 0.0134(10) 0.0429(14) -0.0019(9) 0.0006(10) -0.0016(8)
N8 0.0111(10) 0.0120(10) 0.0466(14) 0.0027(9) -0.0024(9) 0.0005(8)
N6 0.0147(11) 0.0140(11) 0.0475(15) -0.0008(10) -0.0034(10) -0.0029(9)
N10 0.0133(11) 0.0110(10) 0.0493(15) 0.0037(9) 0.0009(10) 0.0005(8)
N4 0.0121(10) 0.0128(10) 0.0520(15) -0.0020(9) -0.0021(10) 0.0001(8)
N9 0.0147(11) 0.0122(10) 0.0580(17) 0.0049(10) -0.0003(10) -0.0005(9)
C22 0.0112(7) 0.0119(6) 0.0454(9) -0.0018(6) 0.0000(6) 0.0014(5)
C23 0.0134(12) 0.0120(12) 0.0389(15) 0.0004(10) -0.0001(10) 0.0011(9)
C25 0.0151(13) 0.0108(11) 0.0431(16) 0.0024(11) 0.0005(11) 0.0022(9)
C21 0.0112(7) 0.0119(6) 0.0454(9) -0.0018(6) 0.0000(6) 0.0014(5)
C27 0.0162(13) 0.0110(12) 0.0456(17) -0.0034(10) -0.0022(11) -0.0001(10)
C18 0.0149(12) 0.0108(11) 0.0449(16) -0.0014(11) 0.0004(11) -0.0004(9)
C24 0.0092(12) 0.0128(12) 0.057(2) 0.0065(11) 0.0003(11) 0.0007(10)
C19 0.0110(12) 0.0149(13) 0.0494(17) 0.0013(11) 0.0015(11) 0.0008(10)
C20 0.0100(11) 0.0153(12) 0.0468(17) 0.0011(11) -0.0036(11) 0.0013(10)
C26 0.0125(12) 0.0146(12) 0.0505(18) 0.0000(11) -0.0031(11) -0.0004(10)
C28 0.0230(14) 0.0268(14) 0.0367(16) -0.0012(12) -0.0003(12) 0.0029(11)
C1 0.0304(16) 0.0263(15) 0.0395(17) -0.0001(12) -0.0021(13) 0.0012(12)
C2 0.0655(19) 0.0553(17) 0.0398(14) -0.0021(12) 0.0020(13) 0.0086(14)
C11 0.0655(19) 0.0553(17) 0.0398(14) -0.0021(12) 0.0020(13) 0.0086(14)
C10 0.0655(19) 0.0553(17) 0.0398(14) -0.0021(12) 0.0020(13) 0.0086(14)
C5 0.0655(19) 0.0553(17) 0.0398(14) -0.0021(12) 0.0020(13) 0.0086(14)
C9 0.104(19) 0.051(12) 0.033(11) -0.001(9) 0.011(10) -0.032(13)
C8 0.060(12) 0.020(7) 0.028(8) -0.007(5) 0.010(6) -0.012(7)
C15 0.0367(18) 0.045(2) 0.0393(19) -0.0032(15) 0.0028(14) -0.0053(15)
C12 0.070(3) 0.083(3) 0.043(2) -0.006(2) 0.006(2) -0.003(3)
C16 0.076(3) 0.068(3) 0.041(2) -0.008(2) 0.013(2) -0.029(2)
C14 0.072(3) 0.085(3) 0.048(2) -0.020(2) 0.016(2) -0.036(3)
C17 0.105(4) 0.076(3) 0.046(3) 0.002(2) 0.022(3) -0.022(3)
C3 0.124(9) 0.096(7) 0.047(5) 0.012(4) 0.019(4) 0.064(6)
C13 0.097(4) 0.119(5) 0.051(3) -0.030(3) 0.011(3) -0.032(4)
C7 0.155(9) 0.086(5) 0.041(3) -0.011(3) -0.018(4) 0.077(6)
C6 0.168(11) 0.146(9) 0.056(5) -0.025(5) -0.011(5) 0.106(8)
C4 0.167(11) 0.110(8) 0.043(5) 0.016(5) 0.025(5) 0.066(8)
N3 0.325(12) 0.193(8) 0.081(4) -0.005(4) 0.053(6) -0.026(8)
N2 0.325(12) 0.193(8) 0.081(4) -0.005(4) 0.053(6) -0.026(8)
N1 0.325(12) 0.193(8) 0.081(4) -0.005(4) 0.053(6) -0.026(8)
O1 0.125(4) 0.145(5) 0.120(4) 0.009(4) 0.061(4) -0.032(4)
O12 0.242(8) 0.091(4) 0.141(5) -0.008(3) 0.094(5) 0.060(4)

loop_
_atom_type_symbol
_atom_type_description
_atom_type_scat_dispersion_real
_atom_type_scat_dispersion_imag
_atom_type_scat_source
C C 0.0181 0.0091 'International Tables Vol C Tables 4.2.6.8 and 6.1.1.4'
H H 0.0000 0.0000 'International Tables Vol C Tables 4.2.6.8 and 6.1.1.4'
N N 0.0311 0.0180 'International Tables Vol C Tables 4.2.6.8 and 6.1.1.4'
O O 0.0492 0.0322 'International Tables Vol C Tables 4.2.6.8 and 6.1.1.4'
Zn Zn -1.5491 0.6778 'International Tables Vol C Tables 4.2.6.8 and 6.1.1.4'

loop_
_geom_angle_atom_site_label_1
_geom_angle_atom_site_label_2
_geom_angle_atom_site_label_3
_geom_angle
_geom_angle_site_symmetry_1
_geom_angle_site_symmetry_3
_geom_angle_publ_flag
N5 Zn3 O2 104.44(9) 3_655 . ?
N5 Zn3 N11 124.57(10) 3_655 8_656 ?
N11 Zn3 O2 112.18(9) 8_656 . ?
O3 Zn3 O2 104.10(10) . . ?
O3 Zn3 N5 101.46(10) . 3_655 ?
O3 Zn3 N11 107.92(12) . 8_656 ?
Zn1 Zn1 Zn2 67.332(14) 5_665 . ?
O7 Zn1 Zn1 41.97(5) . 5_665 ?
O7 Zn1 Zn1 38.79(5) 5_665 5_665 ?
O7 Zn1 Zn2 37.47(6) . . ?
O7 Zn1 Zn2 100.05(5) 5_665 . ?
O7 Zn1 O7 80.76(8) . 5_665 ?
O7 Zn1 O8 92.24(8) . . ?
O7 Zn1 O8 169.78(7) 5_665 . ?
O7 Zn1 N10 130.64(10) . 5_665 ?
O5 Zn1 Zn1 105.38(7) . 5_665 ?
O5 Zn1 Zn2 80.70(6) . . ?
O5 Zn1 O7 91.44(9) . 5_665 ?
O5 Zn1 O7 113.01(9) . . ?
O5 Zn1 O8 84.42(9) . . ?
O5 Zn1 N10 115.99(10) . 5_665 ?
O8 Zn1 Zn1 133.75(6) . 5_665 ?
O8 Zn1 Zn2 70.08(5) . . ?
N10 Zn1 Zn1 124.65(7) 5_665 5_665 ?
N10 Zn1 Zn2 150.67(7) 5_665 . ?
N10 Zn1 O7 103.24(8) 5_665 5_665 ?
N10 Zn1 O8 86.97(8) 5_665 . ?
O7 Zn2 Zn1 37.80(6) . . ?
O7 Zn2 O6 107.58(9) . . ?
O6 Zn2 Zn1 72.58(6) . . ?
N8 Zn2 Zn1 127.46(7) . . ?
N8 Zn2 O7 106.06(9) . . ?
N8 Zn2 O6 101.90(10) . . ?
N6 Zn2 Zn1 106.72(7) . . ?
N6 Zn2 O7 107.99(9) . . ?
N6 Zn2 O6 108.80(11) . . ?
N6 Zn2 N8 123.56(10) . . ?
O2 Zn4 Zn4 39.68(5) 5_666 5_666 ?
O2 Zn4 Zn4 41.53(5) . 5_666 ?
O2 Zn4 O2 81.21(8) . 5_666 ?
O2 Zn4 O11 162.22(10) 5_666 8_656 ?
O2 Zn4 O11 86.46(8) . 8_656 ?
O11 Zn4 Zn4 126.80(7) 8_656 5_666 ?
O4 Zn4 Zn4 108.47(8) . 5_666 ?
O4 Zn4 O2 109.60(9) . . ?
O4 Zn4 O2 98.57(10) . 5_666 ?
O4 Zn4 O11 97.60(12) . 8_656 ?
O4 Zn4 N7 104.03(10) . 7_566 ?
N7 Zn4 Zn4 129.53(7) 7_566 5_666 ?
N7 Zn4 O2 146.03(10) 7_566 . ?
N7 Zn4 O2 98.63(9) 7_566 5_666 ?
N7 Zn4 O11 84.51(9) 7_566 8_656 ?
Zn3 O2 Zn4 106.05(10) . . ?
Zn3 O2 Zn4 116.61(10) . 5_666 ?
Zn4 O2 Zn4 98.79(8) . 5_666 ?
Zn1 O7 Zn1 99.24(8) . 5_665 ?
Zn2 O7 Zn1 104.72(10) . . ?
Zn2 O7 Zn1 116.06(9) . 5_665 ?
C28 O5 Zn1 124.7(2) . . ?
C18 O8 Zn1 153.4(2) . . ?
C28 O6 Zn2 135.4(2) . . ?
C26 O11 Zn4 152.4(2) . 8_655 ?
C22 N5 Zn3 115.65(18) . 3_645 ?
C22 N5 C21 115.4(2) . . ?
C21 N5 Zn3 128.82(19) . 3_645 ?
C1 O4 Zn4 128.7(2) . . ?
C25 N11 Zn3 128.49(19) . 8_655 ?
C24 N11 Zn3 127.33(19) . 8_655 ?
C24 N11 C25 104.1(2) . . ?
C1 O3 Zn3 132.6(2) . . ?
C21 N7 Zn4 134.19(19) . 7_565 ?
C20 N7 Zn4 121.27(19) . 7_565 ?
C20 N7 C21 104.5(2) . . ?
C23 N8 Zn2 131.46(19) . . ?
C27 N8 Zn2 112.56(18) . . ?
C27 N8 C23 115.8(2) . . ?
C19 N6 Zn2 122.62(19) . . ?
C20 N6 Zn2 131.78(19) . . ?
C20 N6 C19 103.9(2) . . ?
C23 N10 Zn1 132.12(18) . 5_665 ?
C24 N10 Zn1 123.12(18) . 5_665 ?
C24 N10 C23 104.6(2) . . ?
C22 N4 H4 116.6 . . ?
C18 N4 H4 116.6 . . ?
C18 N4 C22 126.7(2) . . ?
C27 N9 H9 116.8 . . ?
C27 N9 C26 126.4(2) . . ?
C26 N9 H9 116.8 . . ?
O9 C22 N5 120.9(2) . . ?
O9 C22 N4 118.9(2) . . ?
N5 C22 N4 120.2(2) . . ?
N8 C23 N10 126.6(2) . . ?
N8 C23 C25 124.8(2) . . ?
N10 C23 C25 108.6(2) . . ?
N11 C25 C26 131.4(3) . . ?
C23 C25 N11 108.5(2) . . ?
C23 C25 C26 120.2(2) . . ?
N5 C21 C19 124.3(3) . . ?
N7 C21 N5 127.0(2) . . ?
N7 C21 C19 108.6(2) . . ?
O10 C27 N8 120.1(3) . . ?
O10 C27 N9 119.8(3) . . ?
N8 C27 N9 120.2(2) . . ?
O8 C18 N4 120.7(2) . . ?
O8 C18 C19 127.3(3) . . ?
N4 C18 C19 112.0(2) . . ?
N11 C24 N10 114.2(2) . . ?
N11 C24 H24 122.9 . . ?
N10 C24 H24 122.9 . . ?
N6 C19 C18 130.4(3) . . ?
C21 C19 N6 108.5(2) . . ?
C21 C19 C18 121.1(3) . . ?
N7 C20 H20 122.7 . . ?
N6 C20 N7 114.5(2) . . ?
N6 C20 H20 122.7 . . ?
O11 C26 N9 119.1(3) . . ?
O11 C26 C25 128.3(3) . . ?
N9 C26 C25 112.5(2) . . ?
O5 C28 C15 117.0(3) . . ?
O6 C28 O5 125.4(3) . . ?
O6 C28 C15 117.6(3) . . ?
O4 C1 O3 124.5(3) . . ?
O4 C1 C2 118.1(3) . . ?
O3 C1 C2 117.4(3) . . ?
C11 C2 C1 120.4(3) . . ?
C11 C2 C8 120.0 . . ?
C8 C2 C1 119.6(3) . . ?
C3 C2 C1 120.7(5) . . ?
C7 C2 C1 119.7(3) . . ?
C7 C2 C3 119.5(4) . . ?
C2 C11 H11 120.0 . . ?
C2 C11 C10 120.0 . . ?
C10 C11 H11 120.0 . . ?
C11 C10 C5 120.0 . . ?
C11 C10 N1 115.0(7) . . ?
C5 C10 N1 124.6(7) . . ?
C10 C5 C12 120.9(3) . . ?
C9 C5 C10 120.0 . . ?
C9 C5 C12 119.1(3) . . ?
C6 C5 C12 121.2(5) . . ?
C6 C5 C4 118.0(5) . . ?
C4 C5 C12 120.2(4) . . ?
C5 C9 H9A 120.0 . . ?
C8 C9 C5 120.0 . . ?
C8 C9 H9A 120.0 . . ?
C2 C8 H8 120.0 . . ?
C9 C8 C2 120.0 . . ?
C9 C8 H8 120.0 . . ?
C16 C15 C28 120.3(3) . . ?
C14 C15 C28 120.6(3) . . ?
C14 C15 C16 119.1(4) . . ?
C17 C12 C5 121.7(5) . . ?
C13 C12 C5 119.7(5) . . ?
C13 C12 C17 118.5(5) . . ?
C15 C16 H16 119.8 . . ?
C17 C16 C15 120.5(4) . . ?
C17 C16 H16 119.8 . . ?
C15 C14 H14 120.3 . . ?
C15 C14 C13 119.5(5) . . ?
C13 C14 H14 120.3 . . ?
C12 C17 C16 120.7(5) . . ?
C12 C17 N3 122.7(5) . . ?
C16 C17 N3 116.5(6) . . ?
C2 C3 H3 119.0 . . ?
C4 C3 C2 122.1(7) . . ?
C4 C3 H3 119.0 . . ?
C12 C13 C14 121.7(5) . . ?
C12 C13 H13 119.2 . . ?
C14 C13 H13 119.2 . . ?
C2 C7 H7 121.9 . . ?
C2 C7 C6 116.2(3) . . ?
C6 C7 H7 121.9 . . ?
C5 C6 C7 124.5(5) . . ?
C5 C6 H6 117.8 . . ?
C7 C6 H6 117.8 . . ?
C5 C4 N2 124.1(6) . . ?
C3 C4 C5 118.9(4) . . ?
C3 C4 N2 116.3(6) . . ?
C17 N3 H3A 120.0 . . ?
C17 N3 H3B 120.0 . . ?
H3A N3 H3B 120.0 . . ?
C4 N2 H2A 120.0 . . ?
C4 N2 H2B 120.0 . . ?
H2A N2 H2B 120.0 . . ?
C10 N1 H1A 120.0 . . ?
C10 N1 H1B 120.0 . . ?
H1A N1 H1B 120.0 . . ?
H1C O1 H1D 109.5 . . ?
H12A O12 H12B 109.5 . . ?

loop_
_geom_bond_atom_site_label_1
_geom_bond_atom_site_label_2
_geom_bond_distance
_geom_bond_site_symmetry_2
_geom_bond_publ_flag
Zn3 O2 1.987(2) . ?
Zn3 N5 1.980(2) 3_655 ?
Zn3 N11 1.981(2) 8_656 ?
Zn3 O3 1.968(3) . ?
Zn1 Zn1 3.1390(7) 5_665 ?
Zn1 Zn2 3.1435(5) . ?
Zn1 O7 2.1270(19) 5_665 ?
Zn1 O7 1.992(2) . ?
Zn1 O5 1.968(2) . ?
Zn1 O8 2.2773(19) . ?
Zn1 N10 1.999(2) 5_665 ?
Zn2 O7 1.9775(19) . ?
Zn2 O6 1.978(2) . ?
Zn2 N8 1.977(2) . ?
Zn2 N6 1.959(2) . ?
Zn4 Zn4 3.1230(7) 5_666 ?
Zn4 O2 2.018(2) . ?
Zn4 O2 2.0953(19) 5_666 ?
Zn4 O11 2.166(2) 8_656 ?
Zn4 O4 1.980(3) . ?
Zn4 N7 2.006(2) 7_566 ?
O9 C22 1.256(3) . ?
O5 C28 1.265(4) . ?
O10 C27 1.260(3) . ?
O8 C18 1.256(3) . ?
O6 C28 1.264(4) . ?
O11 C26 1.242(3) . ?
N5 C22 1.355(3) . ?
N5 C21 1.367(3) . ?
O4 C1 1.256(4) . ?
N11 C25 1.396(3) . ?
N11 C24 1.331(3) . ?
O3 C1 1.259(4) . ?
N7 C21 1.359(4) . ?
N7 C20 1.356(3) . ?
N8 C23 1.362(3) . ?
N8 C27 1.351(4) . ?
N6 C19 1.389(4) . ?
N6 C20 1.330(3) . ?
N10 C23 1.367(3) . ?
N10 C24 1.361(3) . ?
N4 H4 0.8600 . ?
N4 C22 1.380(3) . ?
N4 C18 1.372(3) . ?
N9 H9 0.8600 . ?
N9 C27 1.367(4) . ?
N9 C26 1.382(4) . ?
C23 C25 1.382(4) . ?
C25 C26 1.405(4) . ?
C21 C19 1.386(4) . ?
C18 C19 1.405(4) . ?
C24 H24 0.9300 . ?
C20 H20 0.9300 . ?
C28 C15 1.483(5) . ?
C1 C2 1.486(4) . ?
C2 C11 1.3900 . ?
C2 C8 1.3900 . ?
C2 C3 1.375(5) . ?
C2 C7 1.367(7) . ?
C11 H11 0.9300 . ?
C11 C10 1.3900 . ?
C10 C5 1.3900 . ?
C10 N1 1.49(2) . ?
C5 C9 1.3900 . ?
C5 C12 1.501(5) . ?
C5 C6 1.300(7) . ?
C5 C4 1.401(8) . ?
C9 H9A 0.9300 . ?
C9 C8 1.3900 . ?
C8 H8 0.9300 . ?
C15 C16 1.383(6) . ?
C15 C14 1.382(6) . ?
C12 C17 1.376(8) . ?
C12 C13 1.371(8) . ?
C16 H16 0.9300 . ?
C16 C17 1.382(6) . ?
C14 H14 0.9300 . ?
C14 C13 1.386(7) . ?
C17 N3 1.446(11) . ?
C3 H3 0.9300 . ?
C3 C4 1.371(9) . ?
C13 H13 0.9300 . ?
C7 H7 0.9300 . ?
C7 C6 1.431(10) . ?
C6 H6 0.9300 . ?
C4 N2 1.493(2) . ?
N3 H3A 0.8600 . ?
N3 H3B 0.8600 . ?
N2 H2A 0.8600 . ?
N2 H2B 0.8600 . ?
N1 H1A 0.8600 . ?
N1 H1B 0.8600 . ?
O1 H1C 0.8500 . ?
O1 H1D 0.8499 . ?
O12 H12A 0.8499 . ?
O12 H12B 0.8501 . ?

loop_
_geom_torsion_atom_site_label_1
_geom_torsion_atom_site_label_2
_geom_torsion_atom_site_label_3
_geom_torsion_atom_site_label_4
_geom_torsion
_geom_torsion_site_symmetry_1
_geom_torsion_site_symmetry_2
_geom_torsion_site_symmetry_3
_geom_torsion_site_symmetry_4
_geom_torsion_publ_flag
Zn3 N5 C22 O9 -1.1(4) 3_645 . . . ?
Zn3 N5 C22 N4 179.0(2) 3_645 . . . ?
Zn3 N5 C21 N7 1.1(5) 3_645 . . . ?
Zn3 N5 C21 C19 177.8(2) 3_645 . . . ?
Zn3 N11 C25 C23 178.4(2) 8_655 . . . ?
Zn3 N11 C25 C26 0.1(5) 8_655 . . . ?
Zn3 N11 C24 N10 -178.5(2) 8_655 . . . ?
Zn3 O3 C1 O4 -9.7(6) . . . . ?
Zn3 O3 C1 C2 171.2(3) . . . . ?
Zn1 O5 C28 O6 -5.0(4) . . . . ?
Zn1 O5 C28 C15 175.3(2) . . . . ?
Zn1 O8 C18 N4 160.8(3) . . . . ?
Zn1 O8 C18 C19 -19.8(7) . . . . ?
Zn1 N10 C23 N8 4.5(5) 5_665 . . . ?
Zn1 N10 C23 C25 -175.4(2) 5_665 . . . ?
Zn1 N10 C24 N11 176.5(2) 5_665 . . . ?
Zn2 O6 C28 O5 -8.1(5) . . . . ?
Zn2 O6 C28 C15 171.6(2) . . . . ?
Zn2 N8 C23 N10 3.7(5) . . . . ?
Zn2 N8 C23 C25 -176.3(2) . . . . ?
Zn2 N8 C27 O10 -1.2(4) . . . . ?
Zn2 N8 C27 N9 178.8(2) . . . . ?
Zn2 N6 C19 C21 166.3(2) . . . . ?
Zn2 N6 C19 C18 -12.8(5) . . . . ?
Zn2 N6 C20 N7 -164.4(2) . . . . ?
Zn4 O11 C26 N9 -165.0(4) 8_655 . . . ?
Zn4 O11 C26 C25 13.6(8) 8_655 . . . ?
Zn4 O4 C1 O3 -14.5(5) . . . . ?
Zn4 O4 C1 C2 164.6(3) . . . . ?
Zn4 N7 C21 N5 -1.3(5) 7_565 . . . ?
Zn4 N7 C21 C19 -178.4(2) 7_565 . . . ?
Zn4 N7 C20 N6 178.5(2) 7_565 . . . ?
O5 C28 C15 C16 176.3(4) . . . . ?
O5 C28 C15 C14 -4.1(6) . . . . ?
O8 C18 C19 N6 -3.9(6) . . . . ?
O8 C18 C19 C21 177.0(3) . . . . ?
O6 C28 C15 C16 -3.5(6) . . . . ?
O6 C28 C15 C14 176.2(4) . . . . ?
N5 C21 C19 N6 -177.2(3) . . . . ?
N5 C21 C19 C18 2.0(5) . . . . ?
O4 C1 C2 C11 19.2(8) . . . . ?
O4 C1 C2 C8 -160.1(7) . . . . ?
O4 C1 C2 C3 175.5(8) . . . . ?
O4 C1 C2 C7 -7.5(8) . . . . ?
N11 C25 C26 O11 2.8(6) . . . . ?
N11 C25 C26 N9 -178.4(3) . . . . ?
O3 C1 C2 C11 -161.7(7) . . . . ?
O3 C1 C2 C8 19.0(8) . . . . ?
O3 C1 C2 C3 -5.4(9) . . . . ?
O3 C1 C2 C7 171.7(6) . . . . ?
N7 C21 C19 N6 0.0(4) . . . . ?
N7 C21 C19 C18 179.3(3) . . . . ?
N8 C23 C25 N11 179.6(3) . . . . ?
N8 C23 C25 C26 -1.9(5) . . . . ?
N10 C23 C25 N11 -0.5(3) . . . . ?
N10 C23 C25 C26 178.0(3) . . . . ?
N4 C18 C19 N6 175.6(3) . . . . ?
N4 C18 C19 C21 -3.5(4) . . . . ?
C22 N5 C21 N7 -174.3(3) . . . . ?
C22 N5 C21 C19 2.5(4) . . . . ?
C22 N4 C18 O8 -179.7(3) . . . . ?
C22 N4 C18 C19 0.8(5) . . . . ?
C23 N8 C27 O10 -177.0(3) . . . . ?
C23 N8 C27 N9 2.9(4) . . . . ?
C23 N10 C24 N11 0.6(4) . . . . ?
C23 C25 C26 O11 -175.3(3) . . . . ?
C23 C25 C26 N9 3.4(4) . . . . ?
C25 N11 C24 N10 -0.9(4) . . . . ?
C21 N5 C22 O9 174.9(3) . . . . ?
C21 N5 C22 N4 -5.1(4) . . . . ?
C21 N7 C20 N6 -0.4(4) . . . . ?
C27 N8 C23 N10 178.6(3) . . . . ?
C27 N8 C23 C25 -1.4(4) . . . . ?
C27 N9 C26 O11 176.8(3) . . . . ?
C27 N9 C26 C25 -2.0(5) . . . . ?
C18 N4 C22 O9 -176.2(3) . . . . ?
C18 N4 C22 N5 3.7(5) . . . . ?
C24 N11 C25 C23 0.8(3) . . . . ?
C24 N11 C25 C26 -177.5(3) . . . . ?
C24 N10 C23 N8 179.9(3) . . . . ?
C24 N10 C23 C25 0.0(3) . . . . ?
C19 N6 C20 N7 0.4(4) . . . . ?
C20 N7 C21 N5 177.3(3) . . . . ?
C20 N7 C21 C19 0.2(3) . . . . ?
C20 N6 C19 C21 -0.2(3) . . . . ?
C20 N6 C19 C18 -179.4(3) . . . . ?
C26 N9 C27 O10 178.7(3) . . . . ?
C26 N9 C27 N8 -1.2(5) . . . . ?
C28 C15 C16 C17 -179.8(5) . . . . ?
C28 C15 C14 C13 -179.4(5) . . . . ?
C1 C2 C11 C10 -179.3(4) . . . . ?
C1 C2 C8 C9 179.3(4) . . . . ?
C1 C2 C3 C4 179.0(11) . . . . ?
C1 C2 C7 C6 -175.3(8) . . . . ?
C2 C11 C10 C5 0.0 . . . . ?
C2 C11 C10 N1 172.9(16) . . . . ?
C2 C3 C4 C5 0(2) . . . . ?
C2 C3 C4 N2 -170.7(14) . . . . ?
C2 C7 C6 C5 -8.6(18) . . . . ?
C11 C2 C8 C9 0.0 . . . . ?
C11 C10 C5 C9 0.0 . . . . ?
C11 C10 C5 C12 177.7(4) . . . . ?
C10 C5 C9 C8 0.0 . . . . ?
C10 C5 C12 C17 56.3(9) . . . . ?
C10 C5 C12 C13 -124.8(8) . . . . ?
C5 C9 C8 C2 0.0 . . . . ?
C5 C12 C17 C16 179.8(5) . . . . ?
C5 C12 C17 N3 3.6(11) . . . . ?
C5 C12 C13 C14 -179.0(6) . . . . ?
C9 C5 C12 C17 -126.0(8) . . . . ?
C9 C5 C12 C13 52.9(9) . . . . ?
C8 C2 C11 C10 0.0 . . . . ?
C15 C16 C17 C12 -1.1(10) . . . . ?
C15 C16 C17 N3 175.3(7) . . . . ?
C15 C14 C13 C12 -0.5(10) . . . . ?
C12 C5 C9 C8 -177.7(4) . . . . ?
C12 C5 C6 C7 -178.1(10) . . . . ?
C12 C5 C4 C3 -177.6(11) . . . . ?
C12 C5 C4 N2 -7(2) . . . . ?
C16 C15 C14 C13 0.3(9) . . . . ?
C14 C15 C16 C17 0.5(8) . . . . ?
C17 C12 C13 C14 -0.1(11) . . . . ?
C3 C2 C7 C6 1.8(15) . . . . ?
C13 C12 C17 C16 0.9(10) . . . . ?
C13 C12 C17 N3 -175.3(8) . . . . ?
C7 C2 C3 C4 1.9(18) . . . . ?
C6 C5 C12 C17 87.4(10) . . . . ?
C6 C5 C12 C13 -93.7(10) . . . . ?
C6 C5 C4 C3 -6.4(19) . . . . ?
C6 C5 C4 N2 163.8(15) . . . . ?
C4 C5 C12 C17 -101.7(10) . . . . ?
C4 C5 C12 C13 77.2(11) . . . . ?
C4 C5 C6 C7 10.8(18) . . . . ?
N1 C10 C5 C9 -172.1(17) . . . . ?
N1 C10 C5 C12 5.6(18) . . . . ?

loop_
_platon_squeeze_void_nr
_platon_squeeze_void_average_x
_platon_squeeze_void_average_y
_platon_squeeze_void_average_z
_platon_squeeze_void_volume
_platon_squeeze_void_count_electrons
_platon_squeeze_void_content
1 0.004 0.355 0.250 3576 1009 ' '
2 0.004 0.145 0.750 3576 1009 ' '

loop_
_smtbx_masks_void_nr
_smtbx_masks_void_average_x
_smtbx_masks_void_average_y
_smtbx_masks_void_average_z
_smtbx_masks_void_volume
_smtbx_masks_void_count_electrons
_smtbx_masks_void_content
1 -0.881 -0.080 0.250 3638.1 908.3 ?
2 -0.620 -0.761 0.750 3638.1 910.7 ?
